data_7003326
loop_
_publ_author_name
'P\'erez, Julio'
'Riera, Luc\'ia'
'Ion, Laura'
'Riera, V\'ictor'
'Anderson, Kirsty M.'
'Steed, Jonathan W.'
'Miguel, Daniel'

_publ_section_title
;
 Second-sphere interaction of anions with a weakly binding metal
 complex host: probing the effect of counteranions
;
_journal_issue 7
_journal_name_full 'Dalton Transactions'
_journal_page_first 878
_journal_page_last 886
_journal_paper_doi 10.1039/b715599A
_journal_year 2008
_chemical_formula_moiety 'C15 H18 N6 O3 Re, F6 P'
_chemical_formula_sum 'C15 H18 F6 N6 O3 P Re'
_chemical_formula_weight 661.52
_chemical_name_systematic
;
?
;
_space_group_IT_number 4
_symmetry_cell_setting monoclinic
_symmetry_space_group_name_Hall 'P 2yb'
_symmetry_space_group_name_H-M 'P 1 21 1'
_atom_sites_solution_hydrogens geom
_atom_sites_solution_primary direct
_atom_sites_solution_secondary difmap
_audit_creation_method SHELXL-97
_cell_angle_alpha 90.00
_cell_angle_beta 96.923(11)
_cell_angle_gamma 90.00
_cell_formula_units_Z 2
_cell_length_a 8.336(5)
_cell_length_b 13.146(8)
_cell_length_c 10.254(6)
_cell_measurement_temperature 293(2)
_cell_volume 1115.5(12)
_computing_cell_refinement 'Bruker SMART'
_computing_data_collection 'Bruker SMART'
_computing_data_reduction 'Bruker SHELXTL'
_computing_molecular_graphics 'Bruker SHELXTL'
_computing_publication_material 'Bruker SHELXTL'
_computing_structure_refinement 'SHELXL-97 (Sheldrick, 1997)'
_computing_structure_solution 'SHELXS-97 (Sheldrick, 1990)'
_diffrn_ambient_temperature 293(2)
_diffrn_measured_fraction_theta_full 0.995
_diffrn_measured_fraction_theta_max 0.995
_diffrn_measurement_device_type 'CCD area detector'
_diffrn_measurement_method 'phi and omega scans'
_diffrn_radiation_monochromator graphite
_diffrn_radiation_source 'fine-focus sealed tube'
_diffrn_radiation_type MoK\a
_diffrn_radiation_wavelength 0.71073
_diffrn_reflns_av_R_equivalents 0.0202
_diffrn_reflns_av_sigmaI/netI 0.0248
_diffrn_reflns_limit_h_max 9
_diffrn_reflns_limit_h_min -9
_diffrn_reflns_limit_k_max 14
_diffrn_reflns_limit_k_min -14
_diffrn_reflns_limit_l_max 9
_diffrn_reflns_limit_l_min -11
_diffrn_reflns_number 5003
_diffrn_reflns_theta_full 23.30
_diffrn_reflns_theta_max 23.30
_diffrn_reflns_theta_min 2.00
_exptl_absorpt_coefficient_mu 5.597
_exptl_absorpt_correction_T_max 1.000000
_exptl_absorpt_correction_T_min 0.635814
_exptl_absorpt_correction_type multi-scan
_exptl_absorpt_process_details SADABS
_exptl_crystal_colour COLORLESS
_exptl_crystal_density_diffrn 1.969
_exptl_crystal_density_method 'not measured'
_exptl_crystal_description BLOCK
_exptl_crystal_F_000 636
_exptl_crystal_size_max 0.24
_exptl_crystal_size_mid 0.17
_exptl_crystal_size_min 0.11
_refine_diff_density_max 0.816
_refine_diff_density_min -0.568
_refine_diff_density_rms 0.080
_refine_ls_abs_structure_details 'Flack H D (1983), Acta Cryst. A39, 876-881'
_refine_ls_abs_structure_Flack 0.022(10)
_refine_ls_extinction_coef 0.0021(3)
_refine_ls_extinction_expression Fc^*^=kFc[1+0.001xFc^2^\l^3^/sin(2\q)]^-1/4^
_refine_ls_extinction_method SHELXL
_refine_ls_goodness_of_fit_ref 1.004
_refine_ls_hydrogen_treatment constr
_refine_ls_matrix_type full
_refine_ls_number_parameters 293
_refine_ls_number_reflns 2999
_refine_ls_number_restraints 1
_refine_ls_restrained_S_all 1.004
_refine_ls_R_factor_all 0.0239
_refine_ls_R_factor_gt 0.0223
_refine_ls_shift/su_max 0.000
_refine_ls_shift/su_mean 0.000
_refine_ls_structure_factor_coef Fsqd
_refine_ls_weighting_details 'calc w=1/[\s^2^(Fo^2^)+(0.0404P)^2^+0.0000P] where P=(Fo^2^+2Fc^2^)/3'
_refine_ls_weighting_scheme calc
_refine_ls_wR_factor_gt 0.0541
_refine_ls_wR_factor_ref 0.0547
_reflns_number_gt 2857
_reflns_number_total 2999
_reflns_threshold_expression >2sigma(I)
_cod_data_source_file b715599A.txt
_cod_data_source_block Compound_2_(li453)
_cod_depositor_comments
;
The following automatic conversions were performed:
'_symmetry_cell_setting' value 'Monoclinic' changed to 'monoclinic'
according to '/home/saulius/struct/CIF-dictionaries/cif_core.dic'
dictionary named 'cif_core.dic' version 2.4.1 from 2010-06-29.

Automatic conversion script
Id: cif_fix_enum 1527 2010-12-29 10:47:43Z saulius 
;
_cod_original_cell_volume 1115.6(12)
_cod_original_sg_symbol_H-M P2(1)
_cod_database_code 7003326

loop_
_symmetry_equiv_pos_as_xyz
'x, y, z'
'-x, y+1/2, -z'

loop_
_atom_site_label
_atom_site_type_symbol
_atom_site_fract_x
_atom_site_fract_y
_atom_site_fract_z
_atom_site_U_iso_or_equiv
_atom_site_adp_type
_atom_site_occupancy
_atom_site_symmetry_multiplicity
_atom_site_calc_flag
_atom_site_refinement_flags
_atom_site_disorder_assembly
_atom_site_disorder_group
Re1 Re 1.13951(2) 0.25750(3) 0.388955(19) 0.03658(11) Uani 1 1 d . . .
C1 C 1.3434(10) 0.3205(6) 0.3850(9) 0.059(2) Uani 1 1 d . . .
O1 O 1.4711(8) 0.3565(6) 0.3842(9) 0.099(2) Uani 1 1 d . . .
C2 C 1.1638(8) 0.1921(6) 0.2263(8) 0.0481(17) Uani 1 1 d . . .
O2 O 1.1791(7) 0.1507(5) 0.1303(5) 0.0687(16) Uani 1 1 d . . .
C3 C 1.2463(8) 0.1466(6) 0.4813(6) 0.0407(16) Uani 1 1 d . . .
O3 O 1.3062(6) 0.0770(4) 0.5361(6) 0.0605(14) Uani 1 1 d . . .
N1 N 1.0979(7) 0.3337(4) 0.5714(5) 0.0408(13) Uani 1 1 d . . .
N2 N 1.1157(8) 0.3702(5) 0.7810(6) 0.0543(16) Uani 1 1 d . . .
N3 N 0.9016(6) 0.1879(4) 0.3984(5) 0.0372(12) Uani 1 1 d . . .
N4 N 0.6831(7) 0.0984(5) 0.3438(6) 0.0466(14) Uani 1 1 d . . .
N5 N 1.0063(7) 0.3841(4) 0.2876(5) 0.0413(13) Uani 1 1 d . . .
N6 N 0.8164(8) 0.4792(5) 0.1869(6) 0.0519(15) Uani 1 1 d . . .
C11 C 1.1769(9) 0.3182(5) 0.6882(7) 0.0498(18) Uani 1 1 d . . .
H11 H 1.2660 0.2755 0.7041 0.060 Uiso 1 1 calc R . .
C12 C 0.9881(10) 0.4238(6) 0.7196(8) 0.060(2) Uani 1 1 d . . .
H12 H 0.9204 0.4672 0.7592 0.072 Uiso 1 1 calc R . .
C13 C 0.9791(10) 0.4019(6) 0.5910(8) 0.0557(19) Uani 1 1 d . . .
H13 H 0.9040 0.4288 0.5256 0.067 Uiso 1 1 calc R . .
C14 C 1.1700(13) 0.3702(9) 0.9221(8) 0.080(3) Uani 1 1 d . . .
H14A H 1.1048 0.3239 0.9655 0.119 Uiso 1 1 calc R . .
H14B H 1.1597 0.4375 0.9565 0.119 Uiso 1 1 calc R . .
H14C H 1.2810 0.3493 0.9368 0.119 Uiso 1 1 calc R . .
C21 C 0.8073(9) 0.1451(6) 0.3024(8) 0.0425(19) Uani 1 1 d . . .
H21 H 0.8259 0.1474 0.2149 0.051 Uiso 1 1 calc R . .
C22 C 0.6988(9) 0.1108(6) 0.4763(8) 0.058(2) Uani 1 1 d . . .
H22 H 0.6287 0.0865 0.5331 0.069 Uiso 1 1 calc R . .
C23 C 0.8333(9) 0.1643(7) 0.5097(7) 0.057(2) Uani 1 1 d . . .
H23 H 0.8743 0.1828 0.5948 0.069 Uiso 1 1 calc R . .
C24 C 0.5521(9) 0.0452(8) 0.2620(10) 0.074(3) Uani 1 1 d . . .
H24A H 0.5109 0.0880 0.1897 0.112 Uiso 1 1 calc R . .
H24B H 0.4668 0.0297 0.3138 0.112 Uiso 1 1 calc R . .
H24C H 0.5930 -0.0167 0.2289 0.112 Uiso 1 1 calc R . .
C31 C 0.8511(10) 0.3954(6) 0.2570(8) 0.046(2) Uani 1 1 d . . .
H31 H 0.7740 0.3503 0.2814 0.055 Uiso 1 1 calc R . .
C32 C 0.9565(11) 0.5254(6) 0.1738(8) 0.063(2) Uani 1 1 d . . .
H32 H 0.9689 0.5864 0.1303 0.076 Uiso 1 1 calc R . .
C33 C 1.0758(10) 0.4679(6) 0.2348(7) 0.0532(18) Uani 1 1 d . . .
H33 H 1.1858 0.4819 0.2406 0.064 Uiso 1 1 calc R . .
C34 C 0.6523(12) 0.5117(7) 0.1354(9) 0.081(3) Uani 1 1 d . . .
H34A H 0.5749 0.4671 0.1678 0.121 Uiso 1 1 calc R . .
H34B H 0.6400 0.5092 0.0411 0.121 Uiso 1 1 calc R . .
H34C H 0.6347 0.5800 0.1635 0.121 Uiso 1 1 calc R . .
P1 P 1.6784(3) 0.2370(2) 0.9078(2) 0.0617(9) Uani 1 1 d . . .
F1 F 1.5332(12) 0.2245(9) 0.8107(11) 0.224(8) Uani 1 1 d . . .
F2 F 1.8018(10) 0.2241(5) 0.8066(7) 0.129(3) Uani 1 1 d . . .
F3 F 1.6720(13) 0.3529(7) 0.8744(12) 0.160(5) Uani 1 1 d . . .
F4 F 1.5667(11) 0.2491(11) 1.0191(10) 0.192(5) Uani 1 1 d . . .
F5 F 1.6874(12) 0.1206(5) 0.9405(10) 0.123(3) Uani 1 1 d . . .
F6 F 1.8259(8) 0.2575(12) 1.0149(5) 0.150(3) Uani 1 1 d . . .

loop_
_atom_site_aniso_label
_atom_site_aniso_U_11
_atom_site_aniso_U_22
_atom_site_aniso_U_33
_atom_site_aniso_U_23
_atom_site_aniso_U_13
_atom_site_aniso_U_12
Re1 0.03318(14) 0.03939(15) 0.03750(14) 0.0026(2) 0.00566(8) 0.0015(2)
C1 0.062(5) 0.041(5) 0.077(6) 0.003(4) 0.017(4) -0.001(4)
O1 0.048(3) 0.098(5) 0.152(7) 0.016(5) 0.019(4) -0.021(3)
C2 0.037(4) 0.053(4) 0.055(5) 0.008(4) 0.004(3) 0.001(3)
O2 0.075(4) 0.086(4) 0.047(3) -0.015(3) 0.017(3) 0.016(3)
C3 0.037(3) 0.051(4) 0.036(4) -0.003(3) 0.010(3) -0.005(3)
O3 0.052(3) 0.057(3) 0.071(4) 0.021(3) 0.000(3) 0.010(3)
N1 0.044(3) 0.042(3) 0.036(3) 0.002(2) 0.003(3) -0.002(3)
N2 0.055(4) 0.059(4) 0.047(4) -0.005(3) 0.002(3) -0.013(3)
N3 0.039(3) 0.042(3) 0.031(3) 0.003(2) 0.006(2) 0.003(2)
N4 0.032(3) 0.052(4) 0.056(4) -0.006(3) 0.003(3) 0.002(3)
N5 0.043(3) 0.043(3) 0.039(3) 0.004(2) 0.008(3) 0.007(3)
N6 0.062(4) 0.046(4) 0.046(3) 0.002(3) 0.000(3) 0.016(3)
C11 0.049(4) 0.052(4) 0.048(5) -0.006(3) 0.004(4) 0.001(3)
C12 0.069(5) 0.054(5) 0.061(5) -0.014(4) 0.021(4) 0.006(4)
C13 0.062(5) 0.048(4) 0.057(5) -0.003(3) 0.010(4) 0.017(4)
C14 0.092(7) 0.105(8) 0.041(5) -0.011(5) 0.006(5) -0.012(6)
C21 0.036(4) 0.047(4) 0.045(5) 0.001(4) 0.007(4) 0.002(4)
C22 0.046(4) 0.073(5) 0.055(5) 0.009(4) 0.013(4) -0.012(4)
C23 0.053(4) 0.084(6) 0.035(4) 0.001(4) 0.011(3) -0.015(4)
C24 0.036(4) 0.096(7) 0.090(7) -0.025(5) 0.000(4) -0.009(4)
C31 0.050(5) 0.044(5) 0.044(5) 0.005(3) 0.008(4) 0.010(4)
C32 0.084(6) 0.043(4) 0.062(5) 0.015(4) 0.001(5) 0.002(4)
C33 0.063(5) 0.045(4) 0.052(4) 0.004(3) 0.006(4) -0.006(4)
C34 0.082(6) 0.084(7) 0.071(6) -0.003(5) -0.012(5) 0.044(5)
P1 0.0521(10) 0.069(3) 0.0647(12) -0.0033(11) 0.0089(9) -0.0061(12)
F1 0.158(7) 0.207(15) 0.267(12) 0.121(11) -0.133(8) -0.082(8)
F2 0.188(7) 0.116(7) 0.099(4) 0.007(3) 0.081(5) 0.021(5)
F3 0.144(8) 0.068(6) 0.279(16) 0.026(7) 0.072(10) 0.003(6)
F4 0.194(7) 0.183(9) 0.234(9) 0.082(11) 0.167(7) 0.079(10)
F5 0.120(6) 0.068(5) 0.180(8) 0.013(5) 0.017(5) 0.006(4)
F6 0.132(5) 0.223(8) 0.087(4) -0.021(9) -0.017(4) -0.075(9)

loop_
_atom_type_symbol
_atom_type_description
_atom_type_scat_dispersion_real
_atom_type_scat_dispersion_imag
_atom_type_scat_source
C C 0.0033 0.0016 'International Tables Vol C Tables 4.2.6.8 and 6.1.1.4'
H H 0.0000 0.0000 'International Tables Vol C Tables 4.2.6.8 and 6.1.1.4'
N N 0.0061 0.0033 'International Tables Vol C Tables 4.2.6.8 and 6.1.1.4'
O O 0.0106 0.0060 'International Tables Vol C Tables 4.2.6.8 and 6.1.1.4'
F F 0.0171 0.0103 'International Tables Vol C Tables 4.2.6.8 and 6.1.1.4'
P P 0.1023 0.0942 'International Tables Vol C Tables 4.2.6.8 and 6.1.1.4'
Re Re -1.0185 7.2310 'International Tables Vol C Tables 4.2.6.8 and 6.1.1.4'

loop_
_geom_angle_atom_site_label_1
_geom_angle_atom_site_label_2
_geom_angle_atom_site_label_3
_geom_angle
_geom_angle_site_symmetry_1
_geom_angle_site_symmetry_3
_geom_angle_publ_flag
C1 Re1 C3 88.8(3) . . ?
C1 Re1 C2 89.3(3) . . ?
C3 Re1 C2 89.8(3) . . ?
C1 Re1 N1 93.0(3) . . ?
C3 Re1 N1 92.2(2) . . ?
C2 Re1 N1 176.9(2) . . ?
C1 Re1 N5 93.6(3) . . ?
C3 Re1 N5 177.2(2) . . ?
C2 Re1 N5 91.6(3) . . ?
N1 Re1 N5 86.2(2) . . ?
C1 Re1 N3 178.2(3) . . ?
C3 Re1 N3 91.7(2) . . ?
C2 Re1 N3 92.4(2) . . ?
N1 Re1 N3 85.2(2) . . ?
N5 Re1 N3 85.9(2) . . ?
O1 C1 Re1 177.9(7) . . ?
O2 C2 Re1 178.3(7) . . ?
O3 C3 Re1 177.5(6) . . ?
C21 N3 C23 104.9(6) . . ?
C21 N3 Re1 127.5(5) . . ?
C23 N3 Re1 126.7(5) . . ?
C21 N4 C22 106.4(6) . . ?
C21 N4 C24 126.6(7) . . ?
C22 N4 C24 127.1(7) . . ?
C11 N1 C13 105.0(6) . . ?
C11 N1 Re1 126.6(4) . . ?
C13 N1 Re1 128.2(5) . . ?
C11 N2 C12 106.4(6) . . ?
C11 N2 C14 127.7(8) . . ?
C12 N2 C14 126.0(7) . . ?
C31 N5 C33 105.5(6) . . ?
C31 N5 Re1 129.2(5) . . ?
C33 N5 Re1 125.2(5) . . ?
C31 N6 C32 107.2(7) . . ?
C31 N6 C34 124.6(8) . . ?
C32 N6 C34 128.2(7) . . ?
N1 C11 N2 112.5(6) . . ?
C13 C12 N2 106.9(7) . . ?
C12 C13 N1 109.2(7) . . ?
N3 C21 N4 112.5(7) . . ?
C23 C22 N4 107.3(6) . . ?
C22 C23 N3 109.0(7) . . ?
N5 C31 N6 111.7(7) . . ?
N6 C32 C33 107.8(7) . . ?
C32 C33 N5 107.9(7) . . ?
F1 P1 F2 95.3(7) . . ?
F1 P1 F3 87.5(7) . . ?
F2 P1 F3 88.1(5) . . ?
F1 P1 F5 92.9(6) . . ?
F2 P1 F5 91.0(4) . . ?
F3 P1 F5 179.1(5) . . ?
F1 P1 F4 89.5(7) . . ?
F2 P1 F4 175.1(6) . . ?
F3 P1 F4 93.0(7) . . ?
F5 P1 F4 87.8(6) . . ?
F1 P1 F6 175.6(8) . . ?
F2 P1 F6 87.7(4) . . ?
F3 P1 F6 89.4(7) . . ?
F5 P1 F6 90.2(7) . . ?
F4 P1 F6 87.5(5) . . ?

loop_
_geom_bond_atom_site_label_1
_geom_bond_atom_site_label_2
_geom_bond_distance
_geom_bond_site_symmetry_2
_geom_bond_publ_flag
Re1 C1 1.896(9) . ?
Re1 C3 1.900(8) . ?
Re1 C2 1.909(8) . ?
Re1 N1 2.186(5) . ?
Re1 N5 2.192(5) . ?
Re1 N3 2.197(5) . ?
C1 O1 1.166(10) . ?
C2 O2 1.145(9) . ?
C3 O3 1.156(8) . ?
N3 C21 1.310(9) . ?
N3 C23 1.371(8) . ?
N4 C21 1.317(10) . ?
N4 C22 1.359(10) . ?
N4 C24 1.471(10) . ?
N1 C11 1.311(9) . ?
N1 C13 1.369(9) . ?
N2 C11 1.323(9) . ?
N2 C12 1.365(10) . ?
N2 C14 1.463(10) . ?
N5 C31 1.303(10) . ?
N5 C33 1.385(9) . ?
N6 C31 1.329(10) . ?
N6 C32 1.337(11) . ?
N6 C34 1.470(10) . ?
C12 C13 1.343(11) . ?
C22 C23 1.334(11) . ?
C32 C33 1.343(11) . ?
P1 F1 1.481(8) . ?
P1 F2 1.556(7) . ?
P1 F3 1.561(10) . ?
P1 F5 1.565(7) . ?
P1 F4 1.566(6) . ?
P1 F6 1.570(6) . ?
